data_9001053
loop_
_publ_author_name
'Robinson, P. D.'
'Hughes, J. M.'
'Malinconico, M. L.'

_publ_section_title
;Blossite, alpha-Cu2V2O7, a new fumarolic sublimate from Izalco volcano, El
 Salvador - data obtained by personal communication, May 2003.
;
_journal_name_full 'American Mineralogist'
_journal_page_first 397
_journal_page_last 400
_journal_volume 72
_journal_year 1987
_chemical_formula_sum 'Cu2 O7 V2'
_chemical_name_mineral Blossite
_space_group_IT_number 43
_symmetry_space_group_name_Hall 'F 2 -2d'
_symmetry_space_group_name_H-M 'F d d 2'
_cell_angle_alpha 90
_cell_angle_beta 90
_cell_angle_gamma 90
_cell_length_a 20.676
_cell_length_b 8.392
_cell_length_c 6.446
_cell_formula_units_Z 8
_cell_volume 1118.465
_database_code_amcsd 0001075
_exptl_crystal_density_diffrn 4.050
_cod_original_formula_sum 'Cu2 V2 O7'
_cod_database_code 9001053

loop_
_space_group_symop_operation_xyz
x,y,z
x,1/2+y,1/2+z
1/2+x,y,1/2+z
1/2+x,1/2+y,z
1/4+x,1/4-y,1/4+z
1/4+x,3/4-y,3/4+z
3/4+x,1/4-y,3/4+z
3/4+x,3/4-y,1/4+z
1/4-x,1/4+y,1/4+z
1/4-x,3/4+y,3/4+z
3/4-x,1/4+y,3/4+z
3/4-x,3/4+y,1/4+z
-x,1/2-y,1/2+z
-x,-y,+z
1/2-x,1/2-y,+z
1/2-x,-y,1/2+z

loop_
_atom_site_aniso_label
_atom_site_aniso_U_11
_atom_site_aniso_U_22
_atom_site_aniso_U_33
_atom_site_aniso_U_12
_atom_site_aniso_U_13
_atom_site_aniso_U_23
Cu 0.01668 0.03033 0.00463 -0.01450 0.00284 -0.00274
V 0.00541 0.01320 0.00421 0.00088 -0.00101 0.00137

loop_
_atom_site_label
_atom_site_fract_x
_atom_site_fract_y
_atom_site_fract_z
_atom_site_U_iso_or_equiv
Cu 0.16590 0.36390 0.75000 ?
V 0.19880 0.40520 0.23280 ?
O1 0.16160 0.34830 0.45320 0.01773
O2 0.24540 0.56160 0.26760 0.02406
O3 0.14400 0.43580 0.02830 0.01267
O4 0.25000 0.25000 0.15430 0.03673

loop_
_cod_related_entry_id
_cod_related_entry_database
_cod_related_entry_code
1 AMCSD 0001075
